data_7707794
loop_
_publ_author_name
'Shen, Yang-Lin'
'Zhao, Pei'
'Jin, Jun-Ling'
'Han, Jun'
'Liu, Chen'
'Liu, Zheng'
'Ehara, Masahiro'
'Xie, Yun-Peng'
'Lu, Xing'

_publ_section_title
;
 A comparative study of
 [Ag<sub>11</sub>(<sup><i>i</i></sup>PrS)<sub>9</sub>(dppb)<sub>3</sub>]<sup>2+</sup>
 and
 [Ag<sub>15</sub>S(<sup><i>s</i></sup>BuS)<sub>12</sub>(dppb)<sub>3</sub>]<sup>+</sup>:
 templating effect on structure and photoluminescence.
;
_journal_issue 30
_journal_name_full 'Dalton transactions (Cambridge, England : 2003)'
_journal_page_first 10561
_journal_page_last 10566
_journal_paper_doi 10.1039/d1dt01111a
_journal_volume 50
_journal_year 2021
_chemical_formula_sum 'C133 H192 Ag15 F3 O4 P6 S14'
_chemical_formula_weight 4164.56
_space_group_crystal_system trigonal
_space_group_IT_number 163
_space_group_name_Hall '-P 3 2c'
_space_group_name_H-M_alt 'P -3 1 c'
_atom_sites_solution_hydrogens geom
_atom_sites_solution_primary direct
_audit_creation_method
;
FinalCif V69 by Daniel Kratzert, Freiburg 2019,
https://github.com/dkratzert/FinalCif
;
_audit_update_record
;
2021-06-20 deposited with the CCDC.	2021-06-24 downloaded from the CCDC.
;
_cell_angle_alpha 90
_cell_angle_beta 90
_cell_angle_gamma 120
_cell_formula_units_Z 2
_cell_length_a 20.6961(19)
_cell_length_b 20.6961(19)
_cell_length_c 23.000(2)
_cell_measurement_reflns_used 6165
_cell_measurement_temperature 173(2)
_cell_measurement_theta_max 26.4025
_cell_measurement_theta_min 2.6475
_cell_volume 8531.7(13)
_computing_cell_refinement 'SAINT V8.40B'
_computing_data_collection 'Bruker BIS V6.2.9/2018-03-16'
_computing_data_reduction 'SAINT V8.40B'
_computing_structure_refinement 'SHELXL-2018/3 (Sheldrick, 2018)'
_computing_structure_solution 'SHELXT 2018/2'
_diffrn_ambient_environment N~2~
_diffrn_ambient_temperature 173(2)
_diffrn_detector CMOS
_diffrn_detector_area_resol_mean 7.41
_diffrn_detector_type 'Bruker PHOTON 100'
_diffrn_measured_fraction_theta_full 0.997
_diffrn_measured_fraction_theta_max 0.996
_diffrn_measurement_device 'three-circle diffractometer'
_diffrn_measurement_device_type 'Bruker D8 VENTURE dual wavelength Mo/Cu'
_diffrn_measurement_method '\w and \f scans'
_diffrn_measurement_specimen_support 'MiTeGen micromount'
_diffrn_radiation_monochromator 'mirror optics'
_diffrn_radiation_probe x-ray
_diffrn_radiation_type MoK\a
_diffrn_radiation_wavelength 0.71073
_diffrn_reflns_av_R_equivalents 0.0347
_diffrn_reflns_av_unetI/netI 0.0826
_diffrn_reflns_Laue_measured_fraction_full 0.997
_diffrn_reflns_Laue_measured_fraction_max 0.996
_diffrn_reflns_limit_h_max 12
_diffrn_reflns_limit_h_min -25
_diffrn_reflns_limit_k_max 25
_diffrn_reflns_limit_k_min 0
_diffrn_reflns_limit_l_max 28
_diffrn_reflns_limit_l_min 0
_diffrn_reflns_number 23275
_diffrn_reflns_point_group_measured_fraction_full 0.997
_diffrn_reflns_point_group_measured_fraction_max 0.996
_diffrn_reflns_theta_full 25.242
_diffrn_reflns_theta_max 26.481
_diffrn_reflns_theta_min 2.439
_diffrn_source 'microfocus sealed X-ray tube'
_diffrn_source_current 30.0
_diffrn_source_type 'Incoatec I\ms'
_diffrn_source_voltage 45.0
_exptl_absorpt_coefficient_mu 1.951
_exptl_absorpt_correction_T_max 0.260329
_exptl_absorpt_correction_T_min 0.140651
_exptl_absorpt_correction_type multi-scan
_exptl_absorpt_process_details
;
TWINABS - Bruker AXS scaling for twinned crystals - Version 2012/1: Krause, L.,
Herbst-Irmer, R., Sheldrick G.M. & Stalke D., J. Appl. Cryst. 48 (2015) 3-10
;
_exptl_crystal_density_diffrn 1.621
_exptl_crystal_description block
_exptl_crystal_F_000 4136
_exptl_crystal_size_max 0.200
_exptl_crystal_size_mid 0.100
_exptl_crystal_size_min 0.100
_refine_diff_density_max 1.131
_refine_diff_density_min -0.986
_refine_diff_density_rms 0.144
_refine_ls_extinction_coef 0.0020(4)
_refine_ls_extinction_expression Fc^*^=kFc[1+0.001xFc^2^\l^3^/sin(2\q)]^-1/4^
_refine_ls_extinction_method 'SHELXL-2018/3 (Sheldrick 2018)'
_refine_ls_goodness_of_fit_ref 0.984
_refine_ls_hydrogen_treatment constr
_refine_ls_matrix_type full
_refine_ls_number_parameters 483
_refine_ls_number_reflns 23275
_refine_ls_number_restraints 617
_refine_ls_restrained_S_all 0.988
_refine_ls_R_factor_all 0.1845
_refine_ls_R_factor_gt 0.1021
_refine_ls_shift/su_max 0.000
_refine_ls_shift/su_mean 0.000
_refine_ls_structure_factor_coef Fsqd
_refine_ls_weighting_details 'w=1/[\s^2^(Fo^2^)+(0.0625P)^2^+105.0045P] where P=(Fo^2^+2Fc^2^)/3'
_refine_ls_weighting_scheme calc
_refine_ls_wR_factor_gt 0.2427
_refine_ls_wR_factor_ref 0.2882
_reflns_Friedel_coverage 0.000
_reflns_number_gt 11841
_reflns_number_total 23275
_reflns_threshold_expression 'I > 2\s(I)'
_twin_special_details 'The data was integrated as a 2-component twin.'
_twin_individual_id 2
_twin_individual_twin_matrix_11 0.06463
_twin_individual_twin_matrix_12 0.05015
_twin_individual_twin_matrix_13 -0.96456
_twin_individual_twin_matrix_21 0.96335
_twin_individual_twin_matrix_22 -0.08535
_twin_individual_twin_matrix_23 1.02478
_twin_individual_twin_matrix_31 -0.09539
_twin_individual_twin_matrix_32 -0.99544
_twin_individual_twin_matrix_33 -0.11427
_cod_data_source_file d1dt01111a2.cif
_cod_data_source_block ag15_0m_5_sq
_cod_depositor_comments 'Adding full bibliography for 7707793--7707794.cif.'
_cod_original_cell_volume 8531.6(18)
_cod_database_code 7707794
_shelx_shelxl_version_number 2018/3
_shelx_space_group_comment
;
The symmetry employed for this shelxl refinement is uniquely defined
by the following loop, which should always be used as a source of
symmetry information in preference to the above space-group names.
They are only intended as comments.
;
_shelx_estimated_absorpt_t_min 0.696
_shelx_estimated_absorpt_t_max 0.829
_olex2_diffrn_ambient_temperature_device 'Oxford Cryostream 800'

loop_
_space_group_symop_operation_xyz
'x, y, z'
'-y, x-y, z'
'-x+y, -x, z'
'-y, -x, -z+1/2'
'-x+y, y, -z+1/2'
'x, x-y, -z+1/2'
'-x, -y, -z'
'y, -x+y, -z'
'x-y, x, -z'
'y, x, z-1/2'
'x-y, -y, z-1/2'
'-x, -x+y, z-1/2'

loop_
_atom_site_label
_atom_site_type_symbol
_atom_site_fract_x
_atom_site_fract_y
_atom_site_fract_z
_atom_site_U_iso_or_equiv
_atom_site_adp_type
_atom_site_occupancy
_atom_site_site_symmetry_order
_atom_site_calc_flag
_atom_site_refinement_flags_posn
_atom_site_refinement_flags_adp
_atom_site_refinement_flags_occupancy
_atom_site_disorder_assembly
_atom_site_disorder_group
Ag1 Ag 0.57321(7) 0.31674(7) 0.36221(8) 0.0974(6) Uani 1 1 d . . . . .
Ag3 Ag 0.58639(10) 0.41361(10) 0.250000 0.0987(12) Uani 0.820(8) 2 d S TU P A 1
Ag3A Ag 0.6166(4) 0.3834(4) 0.250000 0.087(5) Uani 0.180(8) 2 d S TU P A 2
Ag2 Ag 0.73232(10) 0.56461(7) 0.32330(11) 0.1353(9) Uani 1 1 d . . . . .
S1 S 0.666667 0.333333 0.250000 0.081(3) Uani 1 6 d S TU P . .
O1 O 1.050(3) 0.893(4) 0.329(2) 0.078(19) Uani 0.1667 1 d . . P B -2
P1_1 P 0.7803(7) 0.6921(7) 0.3654(5) 0.063(3) Uani 0.5 1 d D U P C -1
C1_1 C 0.7989(12) 0.7170(11) 0.4419(6) 0.068(6) Uani 0.5 1 d DG U P C -1
C2_1 C 0.8051(12) 0.7830(10) 0.4624(7) 0.069(6) Uani 0.5 1 d G U P C -1
H2_1 H 0.799501 0.815566 0.436439 0.083 Uiso 0.5 1 calc R U P C -1
C3_1 C 0.8195(12) 0.8014(10) 0.5209(8) 0.079(6) Uani 0.5 1 d G U P C -1
H3_1 H 0.823715 0.846583 0.534955 0.094 Uiso 0.5 1 calc R U P C -1
C4_1 C 0.8277(12) 0.7538(13) 0.5590(6) 0.083(7) Uani 0.5 1 d G U P C -1
H4_1 H 0.837535 0.766424 0.598960 0.099 Uiso 0.5 1 calc R U P C -1
C5_1 C 0.8215(13) 0.6878(12) 0.5385(8) 0.083(7) Uani 0.5 1 d G U P C -1
H5_1 H 0.827141 0.655248 0.564449 0.100 Uiso 0.5 1 calc R U P C -1
C6_1 C 0.8071(13) 0.6694(9) 0.4799(9) 0.074(6) Uani 0.5 1 d G U P C -1
H6_1 H 0.802926 0.624229 0.465933 0.089 Uiso 0.5 1 calc R U P C -1
C7_1 C 0.7186(10) 0.7273(11) 0.3451(9) 0.068(6) Uani 0.5 1 d DG U P C -1
C8_1 C 0.6432(12) 0.6803(9) 0.3565(9) 0.073(7) Uani 0.5 1 d G U P C -1
H8_1 H 0.626795 0.633070 0.374118 0.088 Uiso 0.5 1 calc R U P C -1
C9_1 C 0.5918(9) 0.7022(11) 0.3419(11) 0.086(7) Uani 0.5 1 d G U P C -1
H9_1 H 0.540313 0.670055 0.349671 0.103 Uiso 0.5 1 calc R U P C -1
C10_1 C 0.6159(11) 0.7713(13) 0.3161(11) 0.086(8) Uani 0.5 1 d G U P C -1
H10_1 H 0.580772 0.786295 0.306164 0.103 Uiso 0.5 1 calc R U P C -1
C11_1 C 0.6913(12) 0.8184(9) 0.3048(10) 0.092(8) Uani 0.5 1 d G U P C -1
H11_1 H 0.707714 0.865552 0.287103 0.110 Uiso 0.5 1 calc R U P C -1
C12_1 C 0.7427(9) 0.7964(10) 0.3193(9) 0.075(6) Uani 0.5 1 d G U P C -1
H12_1 H 0.794197 0.828569 0.311549 0.090 Uiso 0.5 1 calc R U P C -1
P2_1 P 0.9265(8) 0.6813(8) 0.1484(6) 0.073(4) Uani 0.5 1 d D U P C -1
C13_1 C 0.9169(16) 0.6859(18) 0.0698(7) 0.094(8) Uani 0.5 1 d DG U P C -1
C14_1 C 0.9783(12) 0.715(2) 0.0330(10) 0.125(10) Uani 0.5 1 d G U P C -1
H14_1 H 1.026896 0.733163 0.048521 0.150 Uiso 0.5 1 calc R U P C -1
C15_1 C 0.9686(15) 0.717(2) -0.0267(9) 0.144(12) Uani 0.5 1 d G U P C -1
H15_1 H 1.010594 0.736937 -0.051851 0.172 Uiso 0.5 1 calc R U P C -1
C16_1 C 0.8975(18) 0.690(2) -0.0494(7) 0.138(12) Uani 0.5 1 d G U P C -1
H16_1 H 0.890882 0.691952 -0.090176 0.165 Uiso 0.5 1 calc R U P C -1
C17_1 C 0.8361(14) 0.661(2) -0.0126(12) 0.125(11) Uani 0.5 1 d G U P C -1
H17_1 H 0.787470 0.643193 -0.028131 0.150 Uiso 0.5 1 calc R U P C -1
C18_1 C 0.8458(13) 0.6592(19) 0.0471(11) 0.115(10) Uani 0.5 1 d G U P C -1
H18_1 H 0.803770 0.639419 0.072241 0.139 Uiso 0.5 1 calc R U P C -1
C19_1 C 1.1487(9) 0.7519(12) 0.1752(14) 0.100(10) Uani 0.5 1 d G U P C -1
H19_1 H 1.194105 0.797231 0.181618 0.120 Uiso 0.5 1 calc R U P C -1
C20_1 C 1.1485(10) 0.6846(15) 0.1737(14) 0.107(9) Uani 0.5 1 d G U P C -1
H20_1 H 1.193674 0.683986 0.179084 0.128 Uiso 0.5 1 calc R U P C -1
C21_1 C 1.0821(12) 0.6183(12) 0.1643(13) 0.111(9) Uani 0.5 1 d G U P C -1
H21_1 H 1.081957 0.572335 0.163235 0.133 Uiso 0.5 1 calc R U P C -1
C22_1 C 1.0160(9) 0.6193(10) 0.1564(13) 0.090(7) Uani 0.5 1 d G U P C -1
H22_1 H 0.970669 0.573928 0.149919 0.108 Uiso 0.5 1 calc R U P C -1
C23_1 C 1.0163(9) 0.6865(12) 0.1579(12) 0.078(7) Uani 0.5 1 d DG U P C -1
C24_1 C 1.0826(12) 0.7528(10) 0.1673(12) 0.092(8) Uani 0.5 1 d G U P C -1
H24_1 H 1.082815 0.798823 0.168302 0.111 Uiso 0.5 1 calc R U P C -1
C26_1 C 0.8684(18) 0.7404(14) 0.2664(11) 0.075(7) Uani 0.5 1 d D U P C -1
H26A_1 H 0.834187 0.754689 0.247792 0.090 Uiso 0.5 1 calc R U P C -1
H26B_1 H 0.847498 0.686266 0.259853 0.090 Uiso 0.5 1 calc R U P C -1
C25_1 C 0.8693(13) 0.7536(13) 0.3298(11) 0.071(6) Uani 0.5 1 d D U P C -1
H25A_1 H 0.882484 0.806024 0.336416 0.085 Uiso 0.5 1 calc R U P C -1
H25B_1 H 0.908563 0.746304 0.347988 0.085 Uiso 0.5 1 calc R U P C -1
C28_1 C 0.9394(18) 0.7709(11) 0.1730(11) 0.072(6) Uani 0.5 1 d D U P C -1
H28A_1 H 0.986467 0.811146 0.156183 0.087 Uiso 0.5 1 calc R U P C -1
H28B_1 H 0.898134 0.776866 0.157244 0.087 Uiso 0.5 1 calc R U P C -1
C27_1 C 0.9420(15) 0.7811(15) 0.2368(11) 0.080(7) Uani 0.5 1 d D U P C -1
H27A_1 H 0.964360 0.835026 0.245262 0.096 Uiso 0.5 1 calc R U P C -1
H27B_1 H 0.975265 0.764441 0.253583 0.096 Uiso 0.5 1 calc R U P C -1
S1_2 S 0.6430(2) 0.4510(2) 0.3898(2) 0.0901(13) Uani 1 1 d D U . . .
C1_2 C 0.641(2) 0.4729(18) 0.4682(10) 0.127(9) Uani 0.52(2) 1 d D U P D 1
H1_2 H 0.693683 0.509069 0.478900 0.153 Uiso 0.52(2) 1 calc R U P D 1
C2_2 C 0.616(3) 0.4065(17) 0.5099(10) 0.132(9) Uani 0.52(2) 1 d D U P D 1
H2A_2 H 0.560752 0.376499 0.510018 0.158 Uiso 0.52(2) 1 calc R U P D 1
H2B_2 H 0.635330 0.374343 0.495708 0.158 Uiso 0.52(2) 1 calc R U P D 1
C3_2 C 0.643(3) 0.431(3) 0.5717(11) 0.160(17) Uani 0.52(2) 1 d D U P D 1
H3A_2 H 0.626166 0.387335 0.596669 0.240 Uiso 0.52(2) 1 calc R U P D 1
H3B_2 H 0.697909 0.460191 0.572009 0.240 Uiso 0.52(2) 1 calc R U P D 1
H3C_2 H 0.623337 0.462346 0.586318 0.240 Uiso 0.52(2) 1 calc R U P D 1
C4_2 C 0.596(3) 0.513(3) 0.4817(18) 0.171(16) Uani 0.52(2) 1 d D U P D 1
H4A_2 H 0.612351 0.555764 0.455048 0.257 Uiso 0.52(2) 1 calc R U P D 1
H4B_2 H 0.542975 0.478659 0.476536 0.257 Uiso 0.52(2) 1 calc R U P D 1
H4C_2 H 0.606051 0.531650 0.521842 0.257 Uiso 0.52(2) 1 calc R U P D 1
C1A_2 C 0.6595(19) 0.459(2) 0.4699(11) 0.112(8) Uani 0.48(2) 1 d D U P D 2
H1A_2 H 0.694675 0.513633 0.475598 0.134 Uiso 0.48(2) 1 calc R U P D 2
C2A_2 C 0.593(2) 0.444(2) 0.5086(16) 0.138(9) Uani 0.48(2) 1 d D U P D 2
H2AA_2 H 0.606537 0.441816 0.549620 0.166 Uiso 0.48(2) 1 calc R U P D 2
H2AB_2 H 0.583697 0.486091 0.504975 0.166 Uiso 0.48(2) 1 calc R U P D 2
C3A_2 C 0.522(2) 0.373(2) 0.495(2) 0.140(14) Uani 0.48(2) 1 d D U P D 2
H3AA_2 H 0.482333 0.367364 0.521733 0.210 Uiso 0.48(2) 1 calc R U P D 2
H3AB_2 H 0.506644 0.374440 0.454937 0.210 Uiso 0.48(2) 1 calc R U P D 2
H3AC_2 H 0.529531 0.330074 0.499673 0.210 Uiso 0.48(2) 1 calc R U P D 2
C4A_2 C 0.702(3) 0.423(3) 0.496(2) 0.20(2) Uani 0.48(2) 1 d D U P D 2
H4AA_2 H 0.744453 0.433057 0.470536 0.307 Uiso 0.48(2) 1 calc R U P D 2
H4AB_2 H 0.720614 0.443372 0.534536 0.307 Uiso 0.48(2) 1 calc R U P D 2
H4AC_2 H 0.668723 0.368731 0.498673 0.307 Uiso 0.48(2) 1 calc R U P D 2
S1_3 S 0.6872(3) 0.5268(3) 0.2182(3) 0.1045(17) Uani 1 1 d D U . . .
C1_3 C 0.6171(16) 0.5484(14) 0.1883(16) 0.116(7) Uani 0.527(19) 1 d D U P A -1
H1_3 H 0.593086 0.512865 0.155306 0.140 Uiso 0.527(19) 1 calc R U P A -1
C2_3 C 0.6516(17) 0.6247(18) 0.1618(17) 0.121(7) Uani 0.527(19) 1 d D U P A -1
H2A_3 H 0.661305 0.621185 0.120076 0.146 Uiso 0.527(19) 1 calc R U P A -1
H2B_3 H 0.700142 0.657359 0.180821 0.146 Uiso 0.527(19) 1 calc R U P A -1
C3_3 C 0.6029(19) 0.6608(16) 0.1672(19) 0.109(10) Uani 0.527(19) 1 d D U P A -1
H3A_3 H 0.628433 0.710252 0.149060 0.163 Uiso 0.527(19) 1 calc R U P A -1
H3B_3 H 0.555145 0.629471 0.147555 0.163 Uiso 0.527(19) 1 calc R U P A -1
H3C_3 H 0.594015 0.665675 0.208352 0.163 Uiso 0.527(19) 1 calc R U P A -1
C4_3 C 0.5538(17) 0.532(3) 0.231(2) 0.196(17) Uani 0.527(19) 1 d D U P A -1
H4A_3 H 0.533775 0.481342 0.246534 0.294 Uiso 0.527(19) 1 calc R U P A -1
H4B_3 H 0.572863 0.568052 0.262681 0.294 Uiso 0.527(19) 1 calc R U P A -1
H4C_3 H 0.514078 0.535331 0.210395 0.294 Uiso 0.527(19) 1 calc R U P A -1
C1A_3 C 0.6684(18) 0.595(2) 0.1803(16) 0.116(7) Uani 0.473(19) 1 d D U P A 2
H1A_3 H 0.708268 0.643725 0.195543 0.139 Uiso 0.473(19) 1 calc R U P A 2
C2A_3 C 0.5984(18) 0.592(2) 0.1995(18) 0.121(8) Uani 0.473(19) 1 d D U P A 2
H2AA_3 H 0.601842 0.640201 0.191057 0.145 Uiso 0.473(19) 1 calc R U P A 2
H2AB_3 H 0.593033 0.583799 0.242092 0.145 Uiso 0.473(19) 1 calc R U P A 2
C3A_3 C 0.529(2) 0.529(2) 0.169(3) 0.139(13) Uani 0.473(19) 1 d D U P A 2
H3AA_3 H 0.484675 0.529810 0.183464 0.209 Uiso 0.473(19) 1 calc R U P A 2
H3AB_3 H 0.533743 0.537559 0.127329 0.209 Uiso 0.473(19) 1 calc R U P A 2
H3AC_3 H 0.524935 0.481154 0.178367 0.209 Uiso 0.473(19) 1 calc R U P A 2
C4A_3 C 0.681(3) 0.603(3) 0.1139(15) 0.160(15) Uani 0.473(19) 1 d D U P A 2
H4AA_3 H 0.727588 0.604194 0.104310 0.240 Uiso 0.473(19) 1 calc R U P A 2
H4AB_3 H 0.639218 0.560069 0.094358 0.240 Uiso 0.473(19) 1 calc R U P A 2
H4AC_3 H 0.683166 0.648955 0.100939 0.240 Uiso 0.473(19) 1 calc R U P A 2
C1_4 C 1.0104(15) 1.0123(17) 0.3702(6) 0.056(7) Uani 0.1667 1 d DG U P E -1
F1_4 F 0.9630(19) 1.0286(19) 0.3963(15) 0.055(10) Uani 0.1667 1 d DG U P E -1
F2_4 F 1.0789(17) 1.0683(19) 0.3805(14) 0.088(15) Uani 0.1667 1 d DG U P E -1
F3_4 F 1.0043(18) 0.9516(19) 0.3948(17) 0.058(11) Uani 0.1667 1 d DG U P E -1
S1_4 S 0.9923(19) 0.999(4) 0.2923(6) 0.055(6) Uani 0.1667 1 d DG U P E -1
O1_4 O 0.9180(19) 0.936(4) 0.2885(13) 0.055(13) Uani 0.1667 1 d DG U P E -1
O2_4 O 1.000(3) 1.069(4) 0.274(2) 0.070(15) Uani 0.1667 1 d DG U P E -1
O3_4 O 1.050(2) 0.986(4) 0.2715(16) 0.061(14) Uani 0.1667 1 d DG U P E -1

loop_
_atom_site_aniso_label
_atom_site_aniso_U_11
_atom_site_aniso_U_22
_atom_site_aniso_U_33
_atom_site_aniso_U_23
_atom_site_aniso_U_13
_atom_site_aniso_U_12
Ag1 0.0756(8) 0.0622(7) 0.1484(14) 0.0204(7) 0.0219(8) 0.0300(6)
Ag3 0.0778(12) 0.0778(12) 0.133(2) 0.0055(11) 0.0055(11) 0.0330(13)
Ag3A 0.068(5) 0.068(5) 0.102(8) 0.012(4) 0.012(4) 0.018(5)
Ag2 0.1015(12) 0.0492(7) 0.255(3) -0.0160(9) -0.0253(12) 0.0373(7)
S1 0.063(3) 0.063(3) 0.117(8) 0.000 0.000 0.0316(15)
O1 0.03(2) 0.13(5) 0.03(3) 0.03(3) -0.011(19) 0.01(3)
P1_1 0.081(7) 0.044(4) 0.068(6) -0.002(4) 0.016(5) 0.034(5)
C1_1 0.073(11) 0.073(11) 0.068(12) -0.001(10) 0.006(10) 0.044(9)
C2_1 0.079(12) 0.081(12) 0.067(13) -0.013(11) 0.002(11) 0.055(10)
C3_1 0.077(12) 0.097(14) 0.080(14) -0.009(12) -0.001(11) 0.058(11)
C4_1 0.073(12) 0.110(15) 0.069(14) -0.006(12) 0.008(11) 0.049(12)
C5_1 0.074(13) 0.109(15) 0.077(15) 0.003(13) 0.001(12) 0.052(12)
C6_1 0.071(12) 0.090(14) 0.075(14) 0.004(12) 0.002(12) 0.050(11)
C7_1 0.082(11) 0.055(10) 0.064(11) -0.010(9) 0.004(10) 0.032(9)
C8_1 0.093(15) 0.052(11) 0.073(14) -0.010(11) 0.001(13) 0.035(11)
C9_1 0.094(15) 0.074(13) 0.084(15) -0.004(12) 0.000(13) 0.038(12)
C10_1 0.090(15) 0.081(13) 0.090(16) 0.000(13) 0.003(14) 0.045(12)
C11_1 0.098(15) 0.074(13) 0.092(15) 0.005(12) -0.003(13) 0.035(12)
C12_1 0.089(14) 0.059(11) 0.077(14) -0.011(10) 0.003(12) 0.038(10)
P2_1 0.073(6) 0.061(6) 0.080(8) -0.001(5) 0.021(5) 0.030(4)
C13_1 0.086(13) 0.122(14) 0.074(13) 0.003(12) 0.007(11) 0.053(12)
C14_1 0.099(16) 0.18(2) 0.063(14) -0.004(15) -0.002(13) 0.041(16)
C15_1 0.118(18) 0.20(2) 0.071(16) -0.005(17) 0.005(15) 0.045(18)
C16_1 0.116(19) 0.19(2) 0.079(17) 0.001(17) 0.003(15) 0.056(19)
C17_1 0.115(19) 0.17(2) 0.082(18) 0.007(17) -0.006(15) 0.067(17)
C18_1 0.107(17) 0.150(19) 0.085(17) 0.006(16) 0.004(15) 0.061(16)
C19_1 0.062(14) 0.105(17) 0.107(17) -0.019(15) -0.003(14) 0.022(14)
C20_1 0.069(13) 0.116(17) 0.124(18) -0.021(16) -0.004(14) 0.037(13)
C21_1 0.080(14) 0.109(16) 0.141(18) -0.012(15) -0.005(14) 0.045(13)
C22_1 0.064(12) 0.084(14) 0.125(17) -0.020(13) 0.006(12) 0.040(11)
C23_1 0.063(11) 0.068(11) 0.089(13) -0.019(11) 0.012(11) 0.023(10)
C24_1 0.067(13) 0.087(14) 0.093(16) -0.017(13) 0.002(12) 0.017(12)
C26_1 0.093(14) 0.049(10) 0.076(16) 0.009(9) 0.025(15) 0.030(11)
C25_1 0.091(13) 0.045(10) 0.072(13) 0.002(10) 0.026(11) 0.031(10)
C28_1 0.083(13) 0.047(10) 0.082(13) 0.007(10) 0.027(12) 0.029(10)
C27_1 0.094(14) 0.050(11) 0.084(14) -0.008(10) 0.020(13) 0.028(11)
S1_2 0.082(3) 0.068(2) 0.126(4) 0.004(2) 0.023(2) 0.042(2)
C1_2 0.139(13) 0.104(12) 0.134(12) -0.007(11) 0.037(11) 0.057(11)
C2_2 0.152(14) 0.113(13) 0.128(14) -0.004(12) 0.041(13) 0.064(12)
C3_2 0.18(3) 0.16(3) 0.08(2) -0.01(2) 0.03(2) 0.04(2)
C4_2 0.20(3) 0.14(2) 0.16(3) 0.00(2) 0.01(2) 0.07(2)
C1A_2 0.130(13) 0.094(12) 0.131(12) -0.003(11) 0.036(11) 0.071(10)
C2A_2 0.158(15) 0.113(14) 0.132(14) 0.002(13) 0.037(13) 0.059(13)
C3A_2 0.15(3) 0.11(2) 0.14(3) 0.01(2) 0.05(2) 0.05(2)
C4A_2 0.19(3) 0.16(3) 0.18(3) -0.01(3) 0.02(3) 0.03(3)
S1_3 0.074(3) 0.075(3) 0.175(5) 0.016(3) 0.026(3) 0.045(2)
C1_3 0.093(11) 0.094(11) 0.176(13) 0.013(11) 0.024(11) 0.057(9)
C2_3 0.100(13) 0.106(13) 0.177(15) 0.019(13) 0.027(12) 0.066(11)
C3_3 0.106(19) 0.091(17) 0.16(2) 0.044(17) 0.016(18) 0.075(15)
C4_3 0.16(2) 0.15(2) 0.21(3) 0.02(2) 0.00(2) 0.03(2)
C1A_3 0.096(12) 0.089(12) 0.179(14) 0.022(12) 0.030(11) 0.057(10)
C2A_3 0.102(13) 0.099(13) 0.174(15) 0.027(13) 0.020(12) 0.059(11)
C3A_3 0.12(2) 0.11(2) 0.18(2) 0.02(2) -0.02(2) 0.047(18)
C4A_3 0.14(2) 0.14(2) 0.19(3) -0.04(2) 0.05(2) 0.06(2)
C1_4 0.045(12) 0.052(13) 0.079(12) 0.005(11) -0.006(11) 0.029(10)
F1_4 0.067(19) 0.07(2) 0.050(17) 0.028(16) 0.001(15) 0.048(16)
F2_4 0.054(17) 0.09(2) 0.09(2) -0.01(2) -0.012(18) 0.011(15)
F3_4 0.06(2) 0.06(2) 0.06(2) 0.005(17) -0.034(17) 0.028(14)
S1_4 0.045(11) 0.042(9) 0.084(7) 0.004(12) -0.005(9) 0.025(9)
O1_4 0.030(17) 0.051(19) 0.08(2) 0.01(2) 0.015(17) 0.015(15)
O2_4 0.07(3) 0.049(19) 0.10(3) 0.01(2) -0.01(2) 0.035(18)
O3_4 0.032(19) 0.06(2) 0.09(2) -0.01(2) -0.014(17) 0.025(17)

loop_
_atom_type_symbol
_atom_type_description
_atom_type_scat_dispersion_real
_atom_type_scat_dispersion_imag
_atom_type_scat_source
C C 0.0033 0.0016 'International Tables Vol C Tables 4.2.6.8 and 6.1.1.4'
Ag Ag -0.8971 1.1015 'International Tables Vol C Tables 4.2.6.8 and 6.1.1.4'
P P 0.1023 0.0942 'International Tables Vol C Tables 4.2.6.8 and 6.1.1.4'
S S 0.1246 0.1234 'International Tables Vol C Tables 4.2.6.8 and 6.1.1.4'
F F 0.0171 0.0103 'International Tables Vol C Tables 4.2.6.8 and 6.1.1.4'
O O 0.0106 0.0060 'International Tables Vol C Tables 4.2.6.8 and 6.1.1.4'
H H 0.0000 0.0000 'International Tables Vol C Tables 4.2.6.8 and 6.1.1.4'

loop_
_geom_angle_atom_site_label_1
_geom_angle_atom_site_label_2
_geom_angle_atom_site_label_3
_geom_angle
_geom_angle_site_symmetry_1
_geom_angle_site_symmetry_3
_geom_angle_publ_flag
S1_2 Ag1 S1_2 143.9(2) 2_655 . ?
S1_2 Ag1 S1_3 112.86(15) 2_655 4_665 ?
S1_2 Ag1 S1_3 102.28(16) . 4_665 ?
S1_2 Ag1 Ag3A 126.3(3) 2_655 . ?
S1_2 Ag1 Ag3A 79.86(19) . . ?
S1_3 Ag1 Ag3A 57.0(2) 4_665 . ?
S1_2 Ag1 Ag1 109.40(11) 2_655 3_665 ?
S1_2 Ag1 Ag1 50.74(11) . 3_665 ?
S1_3 Ag1 Ag1 125.84(11) 4_665 3_665 ?
Ag3A Ag1 Ag1 71.14(14) . 3_665 ?
S1_2 Ag1 Ag1 51.72(11) 2_655 2_655 ?
S1_2 Ag1 Ag1 108.46(11) . 2_655 ?
S1_3 Ag1 Ag1 133.10(12) 4_665 2_655 ?
Ag3A Ag1 Ag1 94.5(3) . 2_655 ?
Ag1 Ag1 Ag1 60.0 3_665 2_655 ?
S1_2 Ag1 Ag2 55.04(11) 2_655 2_655 ?
S1_2 Ag1 Ag2 156.05(12) . 2_655 ?
S1_3 Ag1 Ag2 58.17(11) 4_665 2_655 ?
Ag1 Ag1 Ag2 150.78(6) 3_665 2_655 ?
Ag1 Ag1 Ag2 95.46(6) 2_655 2_655 ?
S1_2 Ag1 Ag3 141.01(15) 2_655 . ?
S1_2 Ag1 Ag3 71.67(13) . . ?
S1_3 Ag1 Ag3 45.65(10) 4_665 . ?
Ag1 Ag1 Ag3 80.20(5) 3_665 . ?
Ag1 Ag1 Ag3 113.81(6) 2_655 . ?
Ag2 Ag1 Ag3 97.94(6) 2_655 . ?
S1_3 Ag3 S1_3 169.1(3) 4_665 . ?
S1_3 Ag3 S1 95.43(14) 4_665 . ?
S1_3 Ag3 S1 95.43(14) . . ?
S1_3 Ag3 Ag1 57.00(14) 4_665 . ?
S1_3 Ag3 Ag1 129.30(16) . . ?
S1 Ag3 Ag1 62.00(6) . . ?
S1_3 Ag3 Ag1 129.30(16) 4_665 4_665 ?
S1_3 Ag3 Ag1 57.00(14) . 4_665 ?
S1 Ag3 Ag1 62.00(6) . 4_665 ?
Ag1 Ag3 Ag1 123.99(13) . 4_665 ?
S1 Ag3A S1_3 119.2(3) . . ?
S1 Ag3A S1_3 119.2(3) . 4_665 ?
S1_3 Ag3A S1_3 121.5(6) . 4_665 ?
S1 Ag3A Ag1 81.6(3) . . ?
S1_3 Ag3A Ag1 130.5(3) . . ?
S1_3 Ag3A Ag1 59.53(14) 4_665 . ?
S1 Ag3A Ag1 81.6(3) . 4_665 ?
S1_3 Ag3A Ag1 59.53(14) . 4_665 ?
S1_3 Ag3A Ag1 130.5(3) 4_665 4_665 ?
Ag1 Ag3A Ag1 163.2(6) . 4_665 ?
S1 Ag3A Ag3A 30.0 . 2_655 ?
S1_3 Ag3A Ag3A 146.9(3) . 2_655 ?
S1_3 Ag3A Ag3A 90.5(3) 4_665 2_655 ?
Ag1 Ag3A Ag3A 71.0(3) . 2_655 ?
Ag1 Ag3A Ag3A 94.2(3) 4_665 2_655 ?
S1 Ag3A Ag3A 29.999(1) . 3_665 ?
S1_3 Ag3A Ag3A 90.5(3) . 3_665 ?
S1_3 Ag3A Ag3A 146.9(3) 4_665 3_665 ?
Ag1 Ag3A Ag3A 94.2(3) . 3_665 ?
Ag1 Ag3A Ag3A 71.0(3) 4_665 3_665 ?
P1_1 Ag2 S1_3 125.3(3) . . ?
P1_1 Ag2 S1_2 116.6(3) . . ?
S1_3 Ag2 S1_2 106.74(16) . . ?
P1_1 Ag2 S1_3 117.7(3) . 5_655 ?
S1_3 Ag2 S1_3 79.41(18) . 5_655 ?
S1_2 Ag2 S1_3 104.10(15) . 5_655 ?
P1_1 Ag2 Ag1 133.1(3) . 3_665 ?
S1_3 Ag2 Ag1 100.01(11) . 3_665 ?
S1_2 Ag2 Ag1 49.80(10) . 3_665 ?
S1_3 Ag2 Ag1 54.60(12) 5_655 3_665 ?
Ag3A S1 Ag3A 120.0 . 2_655 ?
Ag3A S1 Ag3 120.000(1) . 2_655 ?
Ag3A S1 Ag3 0.0 2_655 2_655 ?
Ag3A S1 Ag3 119.998(1) 3_665 2_655 ?
Ag3 S1 Ag3 120.000(1) 2_655 3_665 ?
Ag3 S1 Ag3 120.0 2_655 . ?
Ag3 S1 Ag3 120.000(1) 3_665 . ?
C7_1 P1_1 C1_1 103.1(11) . . ?
C7_1 P1_1 C25_1 105.7(14) . . ?
C1_1 P1_1 C25_1 103.8(12) . . ?
C7_1 P1_1 Ag2 109.6(8) . . ?
C1_1 P1_1 Ag2 126.1(8) . . ?
C25_1 P1_1 Ag2 106.9(10) . . ?
C2_1 C1_1 C6_1 120.0 . . ?
C2_1 C1_1 P1_1 120.5(11) . . ?
C6_1 C1_1 P1_1 119.5(11) . . ?
C3_1 C2_1 C1_1 120.0 . . ?
C4_1 C3_1 C2_1 120.0 . . ?
C3_1 C4_1 C5_1 120.0 . . ?
C6_1 C5_1 C4_1 120.0 . . ?
C5_1 C6_1 C1_1 120.0 . . ?
C8_1 C7_1 C12_1 120.0 . . ?
C8_1 C7_1 P1_1 116.0(12) . . ?
C12_1 C7_1 P1_1 124.0(13) . . ?
C7_1 C8_1 C9_1 120.0 . . ?
C10_1 C9_1 C8_1 120.0 . . ?
C11_1 C10_1 C9_1 120.0 . . ?
C10_1 C11_1 C12_1 120.0 . . ?
C11_1 C12_1 C7_1 120.0 . . ?
C23_1 P2_1 C28_1 106.0(15) . . ?
C23_1 P2_1 C13_1 104.5(14) . . ?
C28_1 P2_1 C13_1 102.5(15) . . ?
C14_1 C13_1 C18_1 120.0 . . ?
C14_1 C13_1 P2_1 121.7(16) . . ?
C18_1 C13_1 P2_1 118.3(16) . . ?
C15_1 C14_1 C13_1 120.0 . . ?
C16_1 C15_1 C14_1 120.0 . . ?
C15_1 C16_1 C17_1 120.0 . . ?
C16_1 C17_1 C18_1 120.0 . . ?
C17_1 C18_1 C13_1 120.0 . . ?
C20_1 C19_1 C24_1 120.0 . . ?
C19_1 C20_1 C21_1 120.0 . . ?
C20_1 C21_1 C22_1 120.0 . . ?
C23_1 C22_1 C21_1 120.0 . . ?
C22_1 C23_1 C24_1 120.0 . . ?
C22_1 C23_1 P2_1 116.4(13) . . ?
C24_1 C23_1 P2_1 123.6(13) . . ?
C23_1 C24_1 C19_1 120.0 . . ?
C25_1 C26_1 C27_1 116(3) . . ?
C26_1 C25_1 P1_1 113.4(18) . . ?
C27_1 C28_1 P2_1 115.3(18) . . ?
C28_1 C27_1 C26_1 115(3) . . ?
C1A_2 S1_2 Ag1 97.9(10) . 3_665 ?
C1_2 S1_2 Ag1 115.2(11) . 3_665 ?
C1A_2 S1_2 Ag1 109.3(12) . . ?
C1_2 S1_2 Ag1 116.5(10) . . ?
Ag1 S1_2 Ag1 77.54(13) 3_665 . ?
C1A_2 S1_2 Ag2 118.5(12) . . ?
C1_2 S1_2 Ag2 115.9(10) . . ?
Ag1 S1_2 Ag2 75.16(13) 3_665 . ?
Ag1 S1_2 Ag2 127.2(2) . . ?
C2_2 C1_2 C4_2 109.6(17) . . ?
C2_2 C1_2 S1_2 115.1(17) . . ?
C4_2 C1_2 S1_2 114.6(18) . . ?
C3_2 C2_2 C1_2 112.3(17) . . ?
C2A_2 C1A_2 C4A_2 110(3) . . ?
C2A_2 C1A_2 S1_2 117(2) . . ?
C4A_2 C1A_2 S1_2 118(2) . . ?
C3A_2 C2A_2 C1A_2 115(3) . . ?
C1_3 S1_3 Ag3 86.8(8) . . ?
C1A_3 S1_3 Ag2 113.2(13) . . ?
C1_3 S1_3 Ag2 119.0(11) . . ?
Ag3 S1_3 Ag2 91.0(2) . . ?
C1A_3 S1_3 Ag3A 139.9(12) . . ?
Ag2 S1_3 Ag3A 89.71(18) . . ?
C1_3 S1_3 Ag1 101.6(11) . 4_665 ?
Ag3 S1_3 Ag1 77.34(15) . 4_665 ?
Ag2 S1_3 Ag1 137.13(19) . 4_665 ?
C1_3 S1_3 Ag2 130.7(9) . 5_655 ?
Ag3 S1_3 Ag2 131.75(19) . 5_655 ?
Ag2 S1_3 Ag2 93.35(18) . 5_655 ?
Ag1 S1_3 Ag2 67.24(12) 4_665 5_655 ?
C2_3 C1_3 C4_3 113.6(14) . . ?
C2_3 C1_3 S1_3 112.9(17) . . ?
C4_3 C1_3 S1_3 113.3(18) . . ?
C1_3 C2_3 C3_3 113.5(13) . . ?
C2A_3 C1A_3 C4A_3 114(3) . . ?
C2A_3 C1A_3 S1_3 114(2) . . ?
C4A_3 C1A_3 S1_3 118(2) . . ?
C1A_3 C2A_3 C3A_3 112(3) . . ?
F3_4 C1_4 F1_4 108.3 . . ?
F3_4 C1_4 F2_4 107.8 . . ?
F1_4 C1_4 F2_4 107.4 . . ?
F3_4 C1_4 S1_4 111.2 . . ?
F1_4 C1_4 S1_4 111.1 . . ?
F2_4 C1_4 S1_4 110.8 . . ?
O2_4 S1_4 O1_4 115.0 . . ?
O2_4 S1_4 O3_4 114.8 . . ?
O1_4 S1_4 O3_4 114.7 . . ?
O2_4 S1_4 C1_4 102.9 . . ?
O1_4 S1_4 C1_4 104.0 . . ?
O3_4 S1_4 C1_4 103.1 . . ?

loop_
_geom_bond_atom_site_label_1
_geom_bond_atom_site_label_2
_geom_bond_distance
_geom_bond_site_symmetry_2
_geom_bond_publ_flag
Ag1 S1_2 2.455(4) 2_655 ?
Ag1 S1_2 2.489(4) . ?
Ag1 S1_3 2.746(6) 4_665 ?
Ag1 Ag3A 2.852(3) . ?
Ag1 Ag1 3.096(2) 3_665 ?
Ag1 Ag1 3.096(2) 2_655 ?
Ag1 Ag2 3.107(2) 2_655 ?
Ag1 Ag3 3.195(2) . ?
Ag3 S1_3 2.342(5) 4_665 ?
Ag3 S1_3 2.342(5) . ?
Ag3 S1 2.878(4) . ?
Ag3A S1 1.795(16) . ?
Ag3A S1_3 2.671(9) . ?
Ag3A S1_3 2.671(9) 4_665 ?
Ag3A Ag3A 3.11(3) 2_655 ?
Ag3A Ag3A 3.11(3) 3_665 ?
Ag2 P1_1 2.504(12) . ?
Ag2 S1_3 2.568(7) . ?
Ag2 S1_2 2.634(5) . ?
Ag2 S1_3 2.862(5) 5_655 ?
P1_1 C7_1 1.819(13) . ?
P1_1 C1_1 1.819(13) . ?
P1_1 C25_1 1.827(15) . ?
C1_1 C2_1 1.3900 . ?
C1_1 C6_1 1.3900 . ?
C2_1 C3_1 1.3900 . ?
C3_1 C4_1 1.3900 . ?
C4_1 C5_1 1.3900 . ?
C5_1 C6_1 1.3900 . ?
C7_1 C8_1 1.3900 . ?
C7_1 C12_1 1.3900 . ?
C8_1 C9_1 1.3900 . ?
C9_1 C10_1 1.3900 . ?
C10_1 C11_1 1.3900 . ?
C11_1 C12_1 1.3900 . ?
P2_1 C23_1 1.819(13) . ?
P2_1 C28_1 1.827(15) . ?
P2_1 C13_1 1.827(14) . ?
C13_1 C14_1 1.3900 . ?
C13_1 C18_1 1.3900 . ?
C14_1 C15_1 1.3900 . ?
C15_1 C16_1 1.3900 . ?
C16_1 C17_1 1.3900 . ?
C17_1 C18_1 1.3900 . ?
C19_1 C20_1 1.3900 . ?
C19_1 C24_1 1.3900 . ?
C20_1 C21_1 1.3900 . ?
C21_1 C22_1 1.3900 . ?
C22_1 C23_1 1.3900 . ?
C23_1 C24_1 1.3900 . ?
C26_1 C25_1 1.48(2) . ?
C26_1 C27_1 1.49(3) . ?
C28_1 C27_1 1.48(2) . ?
S1_2 C1A_2 1.87(3) . ?
S1_2 C1_2 1.87(3) . ?
C1_2 C2_2 1.537(18) . ?
C1_2 C4_2 1.554(19) . ?
C2_2 C3_2 1.521(19) . ?
C1A_2 C2A_2 1.53(2) . ?
C1A_2 C4A_2 1.54(3) . ?
C2A_2 C3A_2 1.51(3) . ?
S1_3 C1A_3 1.85(3) . ?
S1_3 C1_3 1.85(3) . ?
C1_3 C2_3 1.500(16) . ?
C1_3 C4_3 1.529(18) . ?
C2_3 C3_3 1.528(17) . ?
C1A_3 C2A_3 1.49(2) . ?
C1A_3 C4A_3 1.54(3) . ?
C2A_3 C3A_3 1.53(3) . ?
C1_4 F3_4 1.3251 . ?
C1_4 F1_4 1.3282 . ?
C1_4 F2_4 1.3292 . ?
C1_4 S1_4 1.8236 . ?
S1_4 O2_4 1.4380 . ?
S1_4 O1_4 1.4387 . ?
S1_4 O3_4 1.4425 . ?
